data_7033732
loop_
_publ_author_name
'Liu, Bo'
'Hou, Lei'
'Wu, Wei-Ping'
'Dou, Ai-Na'
'Wang, Yao-Yu'

_publ_section_title
;
 Highly selective luminescence sensing for Cu(2+) ions and selective CO2
 capture in a doubly interpenetrated MOF with Lewis basic pyridyl sites.
;
_journal_issue 10
_journal_name_full 'Dalton transactions (Cambridge, England : 2003)'
_journal_page_first 4423
_journal_page_last 4427
_journal_paper_doi 10.1039/c4dt02481h
_journal_volume 44
_journal_year 2015
_chemical_formula_sum 'C35 H21 N3 O4 Zn'
_chemical_formula_weight 612.92
_chemical_name_systematic
;
 ?
;
_space_group_IT_number 15
_symmetry_cell_setting monoclinic
_symmetry_space_group_name_Hall '-C 2yc'
_symmetry_space_group_name_H-M 'C 1 2/c 1'
_atom_sites_solution_hydrogens geom
_atom_sites_solution_primary direct
_atom_sites_solution_secondary difmap
_audit_creation_method SHELXL-97
_audit_update_record
;
2014-07-28 deposited with the CCDC.
2015-01-19 downloaded from the CCDC.
;
_cell_angle_alpha 90.00
_cell_angle_beta 108.317(5)
_cell_angle_gamma 90.00
_cell_formula_units_Z 8
_cell_length_a 18.020(5)
_cell_length_b 27.937(7)
_cell_length_c 23.201(6)
_cell_measurement_reflns_used 5978
_cell_measurement_temperature 296(2)
_cell_measurement_theta_max 22.96
_cell_measurement_theta_min 2.49
_cell_volume 11088(5)
_computing_structure_refinement 'SHELXL-97 (Sheldrick, 1997)'
_diffrn_ambient_temperature 296(2)
_diffrn_measured_fraction_theta_full 0.987
_diffrn_measured_fraction_theta_max 0.987
_diffrn_measurement_device_type 'Bruker APEX-II CCD'
_diffrn_measurement_method '\f and \w scans'
_diffrn_radiation_source 'fine-focus sealed tube'
_diffrn_radiation_type MoK\a
_diffrn_radiation_wavelength 0.71073
_diffrn_reflns_av_R_equivalents 0.0602
_diffrn_reflns_av_sigmaI/netI 0.0980
_diffrn_reflns_limit_h_max 23
_diffrn_reflns_limit_h_min -13
_diffrn_reflns_limit_k_max 34
_diffrn_reflns_limit_k_min -37
_diffrn_reflns_limit_l_max 18
_diffrn_reflns_limit_l_min -30
_diffrn_reflns_number 33269
_diffrn_reflns_theta_full 28.26
_diffrn_reflns_theta_max 28.26
_diffrn_reflns_theta_min 1.40
_diffrn_standards_number 0
_exptl_absorpt_coefficient_mu 0.466
_exptl_absorpt_correction_T_max 0.9125
_exptl_absorpt_correction_T_min 0.8727
_exptl_absorpt_correction_type multi-scan
_exptl_absorpt_process_details sadabs
_exptl_crystal_density_diffrn 0.734
_exptl_crystal_density_method 'not measured'
_exptl_crystal_F_000 2512
_exptl_crystal_preparation Luminescent
_exptl_crystal_size_max 0.30
_exptl_crystal_size_mid 0.30
_exptl_crystal_size_min 0.20
_platon_squeeze_details
;
;
_refine_diff_density_max 0.676
_refine_diff_density_min -0.585
_refine_diff_density_rms 0.134
_refine_ls_extinction_method none
_refine_ls_goodness_of_fit_ref 1.185
_refine_ls_hydrogen_treatment constr
_refine_ls_matrix_type full
_refine_ls_number_parameters 388
_refine_ls_number_reflns 13564
_refine_ls_number_restraints 24
_refine_ls_restrained_S_all 1.203
_refine_ls_R_factor_all 0.1086
_refine_ls_R_factor_gt 0.0668
_refine_ls_shift/su_max 0.000
_refine_ls_shift/su_mean 0.000
_refine_ls_structure_factor_coef Fsqd
_refine_ls_weighting_details 'calc w=1/[\s^2^(Fo^2^)+(0.0500P)^2^+0.0000P] where P=(Fo^2^+2Fc^2^)/3'
_refine_ls_weighting_scheme calc
_refine_ls_wR_factor_gt 0.1563
_refine_ls_wR_factor_ref 0.1627
_reflns_number_gt 6657
_reflns_number_total 13564
_reflns_threshold_expression >2sigma(I)
_cod_data_source_file c4dt02481h2.cif
_cod_data_source_block 1
_cod_depositor_comments
;
The following automatic conversions were performed:

'_symmetry_cell_setting' value 'Monoclinic' changed to 'monoclinic'
according to
/usr/data/users/saulius/crontab/automatic-downloads/rss-feeds/RSC/lib/dictionaries/cif_core.dic
dictionary named 'cif_core.dic' version 2.4.2 from 2011-04-26.

Automatic conversion script
Id: cif_fix_values 3008 2015-01-20 13:52:24Z robertas 

 Adding full bibliography for 7033732.cif.
;
_cod_original_sg_symbol_H-M 'C2/c  '
_cod_database_code 7033732

loop_
_symmetry_equiv_pos_as_xyz
'x, y, z'
'-x, y, -z+1/2'
'x+1/2, y+1/2, z'
'-x+1/2, y+1/2, -z+1/2'
'-x, -y, -z'
'x, -y, z-1/2'
'-x+1/2, -y+1/2, -z'
'x+1/2, -y+1/2, z-1/2'

loop_
_atom_site_label
_atom_site_type_symbol
_atom_site_fract_x
_atom_site_fract_y
_atom_site_fract_z
_atom_site_U_iso_or_equiv
_atom_site_adp_type
_atom_site_occupancy
_atom_site_symmetry_multiplicity
_atom_site_calc_flag
_atom_site_refinement_flags
C17 C 0.81400(16) 0.31617(10) 0.52526(13) 0.0494(7) Uani 1 1 d .
C16 C 0.71345(15) 0.30639(10) 0.43606(12) 0.0449(7) Uani 1 1 d .
C15 C 0.66041(16) 0.32873(10) 0.46062(13) 0.0513(7) Uani 1 1 d .
H15 H 0.6077 0.3309 0.4384 0.062 Uiso 1 1 calc R
C18 C 0.76557(16) 0.34166(10) 0.55086(12) 0.0489(7) Uani 1 1 d .
H18 H 0.7855 0.3547 0.5896 0.059 Uiso 1 1 calc R
C14 C 0.68792(16) 0.34728(10) 0.51801(13) 0.0471(7) Uani 1 1 d .
C22 C 0.5955(2) 0.59719(14) 0.61182(17) 0.0808(9) Uani 1 1 d U
Zn1 Zn 0.152523(18) 0.240048(12) 0.658553(15) 0.04958(13) Uani 1 1 d .
O1 O 0.24988(12) 0.27758(9) 0.67161(11) 0.0759(7) Uani 1 1 d .
C3 C 0.33748(19) 0.29892(13) 0.55284(15) 0.0722(10) Uani 1 1 d .
H3 H 0.3039 0.2805 0.5222 0.087 Uiso 1 1 calc R
C4 C 0.40051(19) 0.32128(12) 0.54298(16) 0.0726(10) Uani 1 1 d .
H4 H 0.4089 0.3183 0.5056 0.087 Uiso 1 1 calc R
C9 C 0.52984(18) 0.42205(12) 0.59024(15) 0.0705(10) Uani 1 1 d .
H9 H 0.4958 0.4380 0.6066 0.085 Uiso 1 1 calc R
C11 C 0.64375(17) 0.42186(11) 0.55864(13) 0.0582(8) Uani 1 1 d .
H11 H 0.6870 0.4376 0.5540 0.070 Uiso 1 1 calc R
C23 C 0.6669(2) 0.57284(14) 0.6250(2) 0.0945(12) Uani 1 1 d U
H23 H 0.7139 0.5891 0.6409 0.113 Uiso 1 1 calc R
O2 O 0.20170(14) 0.26232(10) 0.57485(12) 0.0855(7) Uani 1 1 d .
N3 N 0.78846(12) 0.29928(8) 0.46871(10) 0.0463(6) Uani 1 1 d .
O3 O 0.15994(15) 0.17230(10) 0.63909(12) 0.0954(8) Uani 1 1 d DU
O4 O 0.03155(16) 0.16939(10) 0.62975(14) 0.1100(10) Uani 1 1 d .
C28 C 0.02040(18) 0.27348(12) 0.55835(14) 0.0641(9) Uani 1 1 d U
H28 H 0.0516 0.2616 0.5364 0.077 Uiso 1 1 calc R
C27 C -0.05451(17) 0.28670(12) 0.52739(13) 0.0602(8) Uani 1 1 d .
H27 H -0.0731 0.2839 0.4853 0.072 Uiso 1 1 calc R
C30 C -0.06984(17) 0.30969(11) 0.62089(13) 0.0607(8) Uani 1 1 d .
H30 H -0.0988 0.3229 0.6438 0.073 Uiso 1 1 calc R
C29 C 0.00507(18) 0.29559(11) 0.64815(13) 0.0602(8) Uani 1 1 d .
H29 H 0.0257 0.2992 0.6900 0.072 Uiso 1 1 calc R
C7 C 0.3732(2) 0.33011(14) 0.65258(16) 0.0837(11) Uani 1 1 d .
H7 H 0.3639 0.3336 0.6896 0.100 Uiso 1 1 calc R
C12 C 0.63304(16) 0.37413(10) 0.54431(13) 0.0520(7) Uani 1 1 d .
C21 C 0.5278(2) 0.57454(14) 0.59017(18) 0.0957(13) Uani 1 1 d .
H21 H 0.4809 0.5911 0.5827 0.115 Uiso 1 1 calc R
C34 C 0.24111(18) 0.23948(12) 0.85267(13) 0.0624(8) Uani 1 1 d .
H34 H 0.2861 0.2517 0.8807 0.075 Uiso 1 1 calc R
N1 N 0.05099(13) 0.27682(8) 0.61879(10) 0.0504(6) Uani 1 1 d U
C1 C 0.2535(2) 0.27923(12) 0.61777(18) 0.0641(8) Uani 1 1 d .
C2 C 0.32359(18) 0.30354(12) 0.60789(15) 0.0635(9) Uani 1 1 d .
C5 C 0.45137(18) 0.34812(12) 0.58842(16) 0.0664(9) Uani 1 1 d .
C6 C 0.4383(2) 0.35243(14) 0.64344(17) 0.0881(12) Uani 1 1 d .
H6 H 0.4726 0.3701 0.6745 0.106 Uiso 1 1 calc R
C8 C 0.51789(17) 0.37377(11) 0.57667(15) 0.0615(8) Uani 1 1 d .
C10 C 0.59088(18) 0.44727(11) 0.58016(14) 0.0599(8) Uani 1 1 d .
C13 C 0.56973(17) 0.35049(11) 0.55199(14) 0.0582(8) Uani 1 1 d .
H13 H 0.5613 0.3185 0.5406 0.070 Uiso 1 1 calc R
C19 C 0.5960(2) 0.49921(12) 0.59101(15) 0.0682(9) Uani 1 1 d U
C24 C 0.6660(2) 0.52284(14) 0.6137(2) 0.0980(12) Uani 1 1 d U
H24 H 0.7128 0.5061 0.6216 0.118 Uiso 1 1 calc R
C20 C 0.5281(2) 0.52633(14) 0.57890(18) 0.0913(12) Uani 1 1 d .
H20 H 0.4803 0.5110 0.5623 0.110 Uiso 1 1 calc R
C33 C 0.19160(15) 0.20978(10) 0.87185(12) 0.0470(7) Uani 1 1 d .
C25 C 0.08744(19) 0.15135(14) 0.62546(17) 0.0844(11) Uani 1 1 d DU
C26 C -0.10286(16) 0.30430(10) 0.55856(12) 0.0480(7) Uani 1 1 d .
N2 N 0.16027(13) 0.23460(9) 0.75002(10) 0.0522(6) Uani 1 1 d .
C35 C 0.22352(18) 0.25057(12) 0.79287(14) 0.0650(9) Uani 1 1 d .
H35 H 0.2576 0.2705 0.7812 0.078 Uiso 1 1 calc R
C32 C 0.12369(16) 0.19511(12) 0.82797(13) 0.0593(8) Uani 1 1 d .
H32 H 0.0869 0.1768 0.8387 0.071 Uiso 1 1 calc R
C31 C 0.11137(16) 0.20780(12) 0.76867(14) 0.0611(8) Uani 1 1 d .
H31 H 0.0660 0.1970 0.7397 0.073 Uiso 1 1 calc R

loop_
_atom_site_aniso_label
_atom_site_aniso_U_11
_atom_site_aniso_U_22
_atom_site_aniso_U_33
_atom_site_aniso_U_23
_atom_site_aniso_U_13
_atom_site_aniso_U_12
C17 0.0516(17) 0.0509(17) 0.0492(18) -0.0008(14) 0.0208(14) -0.0026(14)
C16 0.0393(15) 0.0500(17) 0.0484(17) -0.0060(13) 0.0179(13) -0.0017(13)
C15 0.0440(16) 0.0529(18) 0.062(2) -0.0023(15) 0.0235(14) -0.0004(14)
C18 0.0487(17) 0.0533(18) 0.0479(17) -0.0104(13) 0.0199(14) -0.0044(14)
C14 0.0507(17) 0.0428(16) 0.0554(19) -0.0030(13) 0.0274(14) -0.0051(13)
C22 0.0844(12) 0.0804(12) 0.0802(13) -0.0007(9) 0.0297(9) -0.0017(9)
Zn1 0.04200(19) 0.0576(2) 0.0491(2) -0.00311(16) 0.01425(15) -0.00696(16)
O1 0.0622(14) 0.0968(18) 0.0791(17) -0.0017(13) 0.0369(12) -0.0231(13)
C3 0.069(2) 0.088(3) 0.070(2) -0.0266(18) 0.0366(18) -0.0295(19)
C4 0.071(2) 0.084(2) 0.080(2) -0.028(2) 0.0483(19) -0.021(2)
C9 0.066(2) 0.066(2) 0.095(3) -0.0234(18) 0.0478(19) -0.0067(18)
C11 0.0548(18) 0.056(2) 0.073(2) -0.0091(15) 0.0335(16) -0.0137(15)
C23 0.0742(18) 0.0759(18) 0.144(4) -0.025(2) 0.049(2) -0.0213(15)
O2 0.0616(15) 0.112(2) 0.0897(19) -0.0225(15) 0.0341(14) -0.0320(14)
N3 0.0418(13) 0.0552(15) 0.0416(14) -0.0042(11) 0.0126(11) 0.0031(11)
O3 0.1017(11) 0.0944(11) 0.0959(11) -0.0041(8) 0.0394(9) -0.0056(8)
O4 0.0833(18) 0.094(2) 0.153(3) -0.0306(18) 0.0376(17) 0.0159(16)
C28 0.0551(19) 0.087(2) 0.0510(15) -0.0080(16) 0.0180(14) 0.0132(17)
C27 0.0489(18) 0.083(2) 0.0457(18) -0.0084(16) 0.0105(14) 0.0084(16)
C30 0.0525(18) 0.083(2) 0.0476(19) -0.0158(16) 0.0168(15) 0.0042(17)
C29 0.0577(19) 0.075(2) 0.0432(18) -0.0091(15) 0.0097(15) 0.0006(17)
C7 0.094(3) 0.103(3) 0.076(2) -0.031(2) 0.057(2) -0.035(2)
C12 0.0497(17) 0.0524(19) 0.063(2) -0.0083(14) 0.0304(15) -0.0063(14)
C21 0.088(3) 0.073(3) 0.113(3) -0.021(2) 0.013(2) 0.015(2)
C34 0.0527(17) 0.084(2) 0.0456(18) -0.0006(16) 0.0086(14) -0.0257(17)
N1 0.0460(13) 0.0561(15) 0.0466(12) -0.0071(11) 0.0111(11) -0.0009(11)
C1 0.062(2) 0.063(2) 0.078(3) -0.0002(18) 0.037(2) -0.0068(17)
C2 0.0564(19) 0.070(2) 0.071(2) -0.0167(17) 0.0311(17) -0.0186(17)
C5 0.066(2) 0.065(2) 0.087(2) -0.0197(18) 0.0503(19) -0.0167(17)
C6 0.088(3) 0.105(3) 0.088(3) -0.045(2) 0.052(2) -0.052(2)
C8 0.0594(19) 0.058(2) 0.081(2) -0.0163(16) 0.0420(17) -0.0145(16)
C10 0.063(2) 0.050(2) 0.075(2) -0.0099(15) 0.0327(17) -0.0056(15)
C13 0.0653(19) 0.0464(18) 0.072(2) -0.0145(15) 0.0339(17) -0.0111(15)
C19 0.080(2) 0.054(2) 0.083(2) -0.0145(16) 0.0428(19) -0.0081(17)
C24 0.085(2) 0.0772(17) 0.154(4) -0.033(2) 0.071(3) -0.0190(15)
C20 0.086(3) 0.065(3) 0.113(3) -0.023(2) 0.017(2) 0.007(2)
C33 0.0393(15) 0.0606(19) 0.0416(16) 0.0002(13) 0.0136(13) -0.0016(13)
C25 0.0848(13) 0.0875(14) 0.0818(13) -0.0035(9) 0.0275(9) 0.0026(9)
C26 0.0463(16) 0.0516(17) 0.0467(17) -0.0049(13) 0.0156(14) -0.0048(14)
N2 0.0406(13) 0.0682(16) 0.0457(14) 0.0039(12) 0.0104(11) -0.0099(12)
C35 0.0570(19) 0.085(3) 0.053(2) 0.0087(16) 0.0172(16) -0.0281(17)
C32 0.0421(16) 0.085(2) 0.0514(19) 0.0108(16) 0.0157(14) -0.0151(16)
C31 0.0369(16) 0.087(2) 0.053(2) -0.0013(16) 0.0053(14) -0.0158(16)

loop_
_atom_type_symbol
_atom_type_description
_atom_type_scat_dispersion_real
_atom_type_scat_dispersion_imag
_atom_type_scat_source
C C 0.0033 0.0016 'International Tables Vol C Tables 4.2.6.8 and 6.1.1.4'
H H 0.0000 0.0000 'International Tables Vol C Tables 4.2.6.8 and 6.1.1.4'
N N 0.0061 0.0033 'International Tables Vol C Tables 4.2.6.8 and 6.1.1.4'
O O 0.0106 0.0060 'International Tables Vol C Tables 4.2.6.8 and 6.1.1.4'
Zn Zn 0.2839 1.4301 'International Tables Vol C Tables 4.2.6.8 and 6.1.1.4'

loop_
_geom_angle_atom_site_label_1
_geom_angle_atom_site_label_2
_geom_angle_atom_site_label_3
_geom_angle
_geom_angle_site_symmetry_3
N3 C17 C18 122.1(3) .
N3 C17 C26 114.3(2) 1_655
C18 C17 C26 123.6(3) 1_655
N3 C16 C15 122.1(2) .
N3 C16 C33 115.1(2) 8
C15 C16 C33 122.8(2) 8
C14 C15 C16 118.6(3) .
C14 C15 H15 120.7 .
C16 C15 H15 120.7 .
C14 C18 C17 119.1(3) .
C14 C18 H18 120.5 .
C17 C18 H18 120.5 .
C15 C14 C18 119.3(2) .
C15 C14 C12 119.8(3) .
C18 C14 C12 120.8(3) .
C21 C22 C23 121.6(4) .
C21 C22 C25 114.0(3) 3
C23 C22 C25 124.3(3) 3
O3 Zn1 O1 115.12(10) .
O3 Zn1 N1 119.78(10) .
O1 Zn1 N1 115.20(10) .
O3 Zn1 N2 100.14(10) .
O1 Zn1 N2 96.31(9) .
N1 Zn1 N2 105.03(9) .
O3 Zn1 O2 89.71(10) .
O1 Zn1 O2 57.66(9) .
N1 Zn1 O2 90.57(9) .
N2 Zn1 O2 153.78(9) .
C1 O1 Zn1 100.7(2) .
C4 C3 C2 120.6(3) .
C4 C3 H3 119.7 .
C2 C3 H3 119.7 .
C3 C4 C5 120.3(3) .
C3 C4 H4 119.9 .
C5 C4 H4 119.9 .
C8 C9 C10 122.1(3) .
C8 C9 H9 119.0 .
C10 C9 H9 119.0 .
C12 C11 C10 121.3(3) .
C12 C11 H11 119.4 .
C10 C11 H11 119.4 .
C22 C23 C24 118.8(3) .
C22 C23 H23 120.6 .
C24 C23 H23 120.6 .
C1 O2 Zn1 80.0(2) .
C17 N3 C16 118.6(2) .
C25 O3 Zn1 109.6(2) .
N1 C28 C27 123.1(3) .
N1 C28 H28 118.5 .
C27 C28 H28 118.5 .
C28 C27 C26 120.1(3) .
C28 C27 H27 120.0 .
C26 C27 H27 120.0 .
C29 C30 C26 119.5(3) .
C29 C30 H30 120.3 .
C26 C30 H30 120.3 .
N1 C29 C30 124.2(3) .
N1 C29 H29 117.9 .
C30 C29 H29 117.9 .
C2 C7 C6 120.6(3) .
C2 C7 H7 119.7 .
C6 C7 H7 119.7 .
C11 C12 C13 119.6(3) .
C11 C12 C14 121.3(2) .
C13 C12 C14 119.1(3) .
C22 C21 C20 118.9(4) .
C22 C21 H21 120.5 .
C20 C21 H21 120.5 .
C35 C34 C33 119.7(3) .
C35 C34 H34 120.1 .
C33 C34 H34 120.1 .
C29 N1 C28 116.4(2) .
C29 N1 Zn1 125.3(2) .
C28 N1 Zn1 116.88(19) .
O2 C1 O1 121.5(3) .
O2 C1 C2 120.6(3) .
O1 C1 C2 117.9(3) .
C7 C2 C3 119.3(3) .
C7 C2 C1 120.7(3) .
C3 C2 C1 120.0(3) .
C6 C5 C4 119.4(3) .
C6 C5 C8 120.6(3) .
C4 C5 C8 120.0(3) .
C5 C6 C7 119.8(3) .
C5 C6 H6 120.1 .
C7 C6 H6 120.1 .
C9 C8 C13 118.0(3) .
C9 C8 C5 120.1(3) .
C13 C8 C5 121.9(3) .
C9 C10 C11 117.9(3) .
C9 C10 C19 118.8(3) .
C11 C10 C19 123.3(3) .
C12 C13 C8 121.1(3) .
C12 C13 H13 119.5 .
C8 C13 H13 119.5 .
C24 C19 C20 117.4(3) .
C24 C19 C10 122.7(3) .
C20 C19 C10 120.0(3) .
C19 C24 C23 119.9(4) .
C19 C24 H24 120.0 .
C23 C24 H24 120.0 .
C21 C20 C19 123.4(4) .
C21 C20 H20 118.3 .
C19 C20 H20 118.3 .
C32 C33 C34 116.7(3) .
C32 C33 C16 122.8(2) 8_456
C34 C33 C16 120.5(2) 8_456
O4 C25 O3 125.7(4) .
O4 C25 C22 125.3(3) 3_445
O3 C25 C22 108.5(3) 3_445
C27 C26 C30 116.6(3) .
C27 C26 C17 120.2(2) 1_455
C30 C26 C17 123.2(2) 1_455
C31 N2 C35 116.4(2) .
C31 N2 Zn1 122.20(19) .
C35 N2 Zn1 120.15(19) .
N2 C35 C34 123.8(3) .
N2 C35 H35 118.1 .
C34 C35 H35 118.1 .
C31 C32 C33 119.2(3) .
C31 C32 H32 120.4 .
C33 C32 H32 120.4 .
N2 C31 C32 124.0(3) .
N2 C31 H31 118.0 .
C32 C31 H31 118.0 .

loop_
_geom_bond_atom_site_label_1
_geom_bond_atom_site_label_2
_geom_bond_distance
_geom_bond_site_symmetry_2
C17 N3 1.333(3) .
C17 C18 1.395(4) .
C17 C26 1.491(4) 1_655
C16 N3 1.340(3) .
C16 C15 1.404(4) .
C16 C33 1.486(4) 8
C15 C14 1.368(4) .
C15 H15 0.9300 .
C18 C14 1.376(4) .
C18 H18 0.9300 .
C14 C12 1.514(4) .
C22 C21 1.325(5) .
C22 C23 1.401(5) .
C22 C25 1.562(5) 3
Zn1 O3 1.960(3) .
Zn1 O1 1.984(2) .
Zn1 N1 2.048(2) .
Zn1 N2 2.088(2) .
Zn1 O2 2.455(2) .
O1 C1 1.272(4) .
C3 C4 1.377(4) .
C3 C2 1.383(4) .
C3 H3 0.9300 .
C4 C5 1.381(4) .
C4 H4 0.9300 .
C9 C8 1.387(4) .
C9 C10 1.387(4) .
C9 H9 0.9300 .
C11 C12 1.373(4) .
C11 C10 1.400(4) .
C11 H11 0.9300 .
C23 C24 1.421(5) .
C23 H23 0.9300 .
O2 C1 1.225(4) .
O3 C25 1.3747(19) .
O4 C25 1.158(4) .
C28 N1 1.339(4) .
C28 C27 1.366(4) .
C28 H28 0.9300 .
C27 C26 1.386(4) .
C27 H27 0.9300 .
C30 C29 1.357(4) .
C30 C26 1.388(4) .
C30 H30 0.9300 .
C29 N1 1.333(4) .
C29 H29 0.9300 .
C7 C2 1.357(4) .
C7 C6 1.403(4) .
C7 H7 0.9300 .
C12 C13 1.377(4) .
C21 C20 1.372(5) .
C21 H21 0.9300 .
C34 C35 1.358(4) .
C34 C33 1.390(4) .
C34 H34 0.9300 .
C1 C2 1.514(4) .
C5 C6 1.374(4) .
C5 C8 1.493(4) .
C6 H6 0.9300 .
C8 C13 1.400(4) .
C10 C19 1.471(4) .
C13 H13 0.9300 .
C19 C24 1.374(5) .
C19 C20 1.391(5) .
C24 H24 0.9300 .
C20 H20 0.9300 .
C33 C32 1.385(4) .
C33 C16 1.486(4) 8_456
C25 C22 1.562(5) 3_445
C26 C17 1.491(4) 1_455
N2 C31 1.328(4) .
N2 C35 1.332(4) .
C35 H35 0.9300 .
C32 C31 1.370(4) .
C32 H32 0.9300 .
C31 H31 0.9300 .

loop_
_geom_hbond_atom_site_label_D
_geom_hbond_atom_site_label_H
_geom_hbond_atom_site_label_A
_geom_hbond_distance_DH
_geom_hbond_distance_HA
_geom_hbond_distance_DA
_geom_hbond_angle_DHA
_geom_hbond_site_symmetry_A
C31 H31 O4 0.93 2.55 3.270(4) 134.7 .
C32 H32 O4 0.93 2.47 3.321(4) 151.5 2_556
C35 H35 O1 0.93 2.51 3.090(4) 120.8 .
C28 H28 O2 0.93 2.57 3.183(4) 124.0 .
C15 H15 O4 0.93 2.51 3.436(4) 173.8 7_556
C31 H31 O4 0.93 2.55 3.270(4) 134.7 .
C32 H32 O4 0.93 2.47 3.321(4) 151.5 2_556
C35 H35 O1 0.93 2.51 3.090(4) 120.8 .
C28 H28 O2 0.93 2.57 3.183(4) 124.0 .
C15 H15 O4 0.93 2.51 3.436(4) 173.8 7_556
C15 H15 O4 0.93 2.51 3.436(4) 173.8 7_556
C28 H28 O2 0.93 2.57 3.183(4) 124.0 .
C35 H35 O1 0.93 2.51 3.090(4) 120.8 .
C32 H32 O4 0.93 2.47 3.321(4) 151.5 2_556
C31 H31 O4 0.93 2.55 3.270(4) 134.7 .
C15 H15 O4 0.93 2.51 3.436(4) 173.8 7_556
C28 H28 O2 0.93 2.57 3.183(4) 124.0 .
C35 H35 O1 0.93 2.51 3.090(4) 120.8 .
C32 H32 O4 0.93 2.47 3.321(4) 151.5 2_556
C31 H31 O4 0.93 2.55 3.270(4) 134.7 .
C15 H15 O4 0.93 2.51 3.436(4) 173.8 7_556
C28 H28 O2 0.93 2.57 3.183(4) 124.0 .
C35 H35 O1 0.93 2.51 3.090(4) 120.8 .
C32 H32 O4 0.93 2.47 3.321(4) 151.5 2_556
C31 H31 O4 0.93 2.55 3.270(4) 134.7 .
C15 H15 O4 0.93 2.51 3.436(4) 173.8 7_556
C28 H28 O2 0.93 2.57 3.183(4) 124.0 .
C35 H35 O1 0.93 2.51 3.090(4) 120.8 .
C32 H32 O4 0.93 2.47 3.321(4) 151.5 2_556
C31 H31 O4 0.93 2.55 3.270(4) 134.7 .

loop_
_geom_torsion_atom_site_label_1
_geom_torsion_atom_site_label_2
_geom_torsion_atom_site_label_3
_geom_torsion_atom_site_label_4
_geom_torsion
_geom_torsion_site_symmetry_1
_geom_torsion_site_symmetry_4
N3 C16 C15 C14 5.5(4) . .
C33 C16 C15 C14 -172.6(3) 8 .
N3 C17 C18 C14 3.7(4) . .
C26 C17 C18 C14 -174.6(3) 1_655 .
C16 C15 C14 C18 -2.9(4) . .
C16 C15 C14 C12 176.4(2) . .
C17 C18 C14 C15 -1.5(4) . .
C17 C18 C14 C12 179.2(3) . .
O3 Zn1 O1 C1 70.4(2) . .
N1 Zn1 O1 C1 -75.3(2) . .
N2 Zn1 O1 C1 174.8(2) . .
O2 Zn1 O1 C1 -1.89(19) . .
C2 C3 C4 C5 0.9(6) . .
C21 C22 C23 C24 1.2(6) . .
C25 C22 C23 C24 176.2(4) 3 .
O3 Zn1 O2 C1 -118.4(2) . .
O1 Zn1 O2 C1 2.0(2) . .
N1 Zn1 O2 C1 121.8(2) . .
N2 Zn1 O2 C1 -5.6(3) . .
C18 C17 N3 C16 -1.2(4) . .
C26 C17 N3 C16 177.2(2) 1_655 .
C15 C16 N3 C17 -3.4(4) . .
C33 C16 N3 C17 174.8(2) 8 .
O1 Zn1 O3 C25 -174.3(2) . .
N1 Zn1 O3 C25 -30.2(3) . .
N2 Zn1 O3 C25 83.7(2) . .
O2 Zn1 O3 C25 -120.7(2) . .
N1 C28 C27 C26 -0.4(5) . .
C26 C30 C29 N1 0.7(5) . .
C10 C11 C12 C13 -0.9(5) . .
C10 C11 C12 C14 176.8(3) . .
C15 C14 C12 C11 -116.1(3) . .
C18 C14 C12 C11 63.2(4) . .
C15 C14 C12 C13 61.7(4) . .
C18 C14 C12 C13 -119.0(3) . .
C23 C22 C21 C20 -1.9(6) . .
C25 C22 C21 C20 -177.4(4) 3 .
C30 C29 N1 C28 2.1(5) . .
C30 C29 N1 Zn1 -163.8(2) . .
C27 C28 N1 C29 -2.2(5) . .
C27 C28 N1 Zn1 164.8(3) . .
O3 Zn1 N1 C29 115.8(2) . .
O1 Zn1 N1 C29 -100.1(2) . .
N2 Zn1 N1 C29 4.5(3) . .
O2 Zn1 N1 C29 -154.2(2) . .
O3 Zn1 N1 C28 -50.0(2) . .
O1 Zn1 N1 C28 94.1(2) . .
N2 Zn1 N1 C28 -161.3(2) . .
O2 Zn1 N1 C28 40.0(2) . .
Zn1 O2 C1 O1 -3.0(3) . .
Zn1 O2 C1 C2 177.9(3) . .
Zn1 O1 C1 O2 3.8(4) . .
Zn1 O1 C1 C2 -177.2(2) . .
C6 C7 C2 C3 -0.5(6) . .
C6 C7 C2 C1 179.7(3) . .
C4 C3 C2 C7 -0.5(6) . .
C4 C3 C2 C1 179.3(3) . .
O2 C1 C2 C7 167.3(4) . .
O1 C1 C2 C7 -11.7(5) . .
O2 C1 C2 C3 -12.5(5) . .
O1 C1 C2 C3 168.5(3) . .
C3 C4 C5 C6 -0.2(6) . .
C3 C4 C5 C8 -177.7(3) . .
C4 C5 C6 C7 -0.8(6) . .
C8 C5 C6 C7 176.7(3) . .
C2 C7 C6 C5 1.2(6) . .
C10 C9 C8 C13 -0.1(5) . .
C10 C9 C8 C5 179.9(3) . .
C6 C5 C8 C9 -48.7(5) . .
C4 C5 C8 C9 128.8(4) . .
C6 C5 C8 C13 131.3(4) . .
C4 C5 C8 C13 -51.2(5) . .
C8 C9 C10 C11 -3.5(5) . .
C8 C9 C10 C19 175.0(3) . .
C12 C11 C10 C9 4.0(5) . .
C12 C11 C10 C19 -174.4(3) . .
C11 C12 C13 C8 -2.8(5) . .
C14 C12 C13 C8 179.4(3) . .
C9 C8 C13 C12 3.3(5) . .
C5 C8 C13 C12 -176.7(3) . .
C9 C10 C19 C24 144.6(4) . .
C11 C10 C19 C24 -37.0(5) . .
C9 C10 C19 C20 -34.6(5) . .
C11 C10 C19 C20 143.8(3) . .
C20 C19 C24 C23 1.3(6) . .
C10 C19 C24 C23 -177.9(3) . .
C22 C23 C24 C19 -0.9(6) . .
C22 C21 C20 C19 2.3(7) . .
C24 C19 C20 C21 -2.1(6) . .
C10 C19 C20 C21 177.2(4) . .
C35 C34 C33 C32 -3.4(5) . .
C35 C34 C33 C16 174.3(3) . 8_456
Zn1 O3 C25 O4 -6.2(5) . .
Zn1 O3 C25 C22 -178.6(2) . 3_445
C28 C27 C26 C30 3.1(5) . .
C28 C27 C26 C17 -176.5(3) . 1_455
C29 C30 C26 C27 -3.2(4) . .
C29 C30 C26 C17 176.4(3) . 1_455
O3 Zn1 N2 C31 -56.2(3) . .
O1 Zn1 N2 C31 -173.2(2) . .
N1 Zn1 N2 C31 68.5(2) . .
O2 Zn1 N2 C31 -166.8(2) . .
O3 Zn1 N2 C35 110.8(2) . .
O1 Zn1 N2 C35 -6.1(3) . .
N1 Zn1 N2 C35 -124.4(2) . .
O2 Zn1 N2 C35 0.3(4) . .
C31 N2 C35 C34 2.5(5) . .
Zn1 N2 C35 C34 -165.3(3) . .
C33 C34 C35 N2 0.1(5) . .
C34 C33 C32 C31 4.0(4) . .
C16 C33 C32 C31 -173.7(3) 8_456 .
C35 N2 C31 C32 -1.8(5) . .
Zn1 N2 C31 C32 165.7(2) . .
C33 C32 C31 N2 -1.5(5) . .

loop_
_platon_squeeze_void_nr
_platon_squeeze_void_average_x
_platon_squeeze_void_average_y
_platon_squeeze_void_average_z
_platon_squeeze_void_volume
_platon_squeeze_void_count_electrons
1 -0.050 0.136 0.176 6498.1 1493.5
